data_4342688
loop_
_publ_author_name
'Gupta, Arvind K.'
'Yadav, Ashok'
'Srivastava, Anant Kumar'
'Ramya, Kormathmadam Raghupathy'
'Paithankar, Harshad'
'Nandi, Shyamapada'
'Chugh, Jeetender'
'Boomishankar, Ramamoorthy'

_publ_section_title
;
 A Neutral Cluster Cage with a Tetrahedral [Pd12IIL6] Framework: Crystal
 Structures and Host--Guest Studies
;
_journal_name_full 'Inorganic chemistry'
_journal_page_first 150317143949001
_journal_paper_doi 10.1021/ic502798r
_journal_year 2015
_chemical_formula_moiety 'C48 H84 N12 O28 P4 Pd12, (C2H6SO)'
_chemical_formula_sum 'C50 H90 N12 O29 P4 Pd12 S'
_chemical_formula_weight 2756.07
_space_group_crystal_system monoclinic
_space_group_IT_number 14
_space_group_name_Hall '-P 2ybc'
_space_group_name_H-M_alt 'P 1 21/c 1'
_atom_sites_solution_hydrogens geom
_audit_creation_method SHELXL-2013
_cell_angle_alpha 90
_cell_angle_beta 107.274(2)
_cell_angle_gamma 90
_cell_formula_units_Z 4
_cell_length_a 17.7807(17)
_cell_length_b 23.911(2)
_cell_length_c 29.895(3)
_cell_measurement_reflns_used 4046
_cell_measurement_temperature 100(2)
_cell_measurement_theta_max 25.73
_cell_measurement_theta_min 2.22
_cell_volume 12137(2)
_computing_cell_refinement 'Bruker SAINT'
_computing_data_collection 'Bruker APEX2'
_computing_data_reduction 'Bruker SAINT'
_computing_molecular_graphics 'Bruker SHELXTL'
_computing_publication_material 'Bruker SHELXTL'
_computing_structure_refinement 'SHELXL-2013 (Sheldrick, 2013)'
_computing_structure_solution 'SHELXS-97 (Sheldrick, 2008)'
_diffrn_ambient_temperature 100(2)
_diffrn_measured_fraction_theta_full 1.000
_diffrn_measured_fraction_theta_max 0.997
_diffrn_measurement_device_type 'Bruker APEX-II CCD'
_diffrn_measurement_method '\f and \w scans'
_diffrn_radiation_type MoK\a
_diffrn_radiation_wavelength 0.71073
_diffrn_reflns_av_R_equivalents 0.1182
_diffrn_reflns_av_unetI/netI 0.1775
_diffrn_reflns_Laue_measured_fraction_full 1.000
_diffrn_reflns_Laue_measured_fraction_max 0.997
_diffrn_reflns_limit_h_max 21
_diffrn_reflns_limit_h_min -23
_diffrn_reflns_limit_k_max 31
_diffrn_reflns_limit_k_min -31
_diffrn_reflns_limit_l_max 39
_diffrn_reflns_limit_l_min -39
_diffrn_reflns_number 98328
_diffrn_reflns_point_group_measured_fraction_full 1.000
_diffrn_reflns_point_group_measured_fraction_max 0.997
_diffrn_reflns_theta_full 25.242
_diffrn_reflns_theta_max 28.367
_diffrn_reflns_theta_min 1.111
_exptl_absorpt_coefficient_mu 1.856
_exptl_absorpt_correction_T_max 0.7457
_exptl_absorpt_correction_T_min 0.6448
_exptl_absorpt_correction_type multi-scan
_exptl_absorpt_process_details SADABS
_exptl_crystal_colour orange
_exptl_crystal_density_diffrn 1.508
_exptl_crystal_description plate
_exptl_crystal_F_000 5336
_exptl_crystal_size_max 0.22
_exptl_crystal_size_mid 0.16
_exptl_crystal_size_min 0.08
_platon_squeeze_details
;
;
_refine_diff_density_max 1.312
_refine_diff_density_min -1.554
_refine_diff_density_rms 0.183
_refine_ls_extinction_method none
_refine_ls_goodness_of_fit_ref 0.862
_refine_ls_hydrogen_treatment constr
_refine_ls_matrix_type full
_refine_ls_number_parameters 985
_refine_ls_number_reflns 30249
_refine_ls_number_restraints 28
_refine_ls_restrained_S_all 0.862
_refine_ls_R_factor_all 0.1386
_refine_ls_R_factor_gt 0.0545
_refine_ls_shift/su_max 0.001
_refine_ls_shift/su_mean 0.000
_refine_ls_structure_factor_coef Fsqd
_refine_ls_weighting_details 'w=1/[\s^2^(Fo^2^)+(0.0331P)^2^] where P=(Fo^2^+2Fc^2^)/3'
_refine_ls_weighting_scheme calc
_refine_ls_wR_factor_gt 0.1166
_refine_ls_wR_factor_ref 0.1291
_reflns_Friedel_coverage 0.000
_reflns_number_gt 11411
_reflns_number_total 30249
_reflns_threshold_expression 'I > 2\s(I)'
_cod_data_source_file 2_fluorobenzene.cif
_cod_data_source_block fluorobenzene_outside_cage
_cod_database_code 4342688
_shelx_space_group_comment
;
The symmetry employed for this shelxl refinement is uniquely defined
by the following loop, which should always be used as a source of
symmetry information in preference to the above space-group names.
They are only intended as comments.
;
_shelx_f_calc_maximum 1377.33
_shelx_f_squared_multiplier 1.000

loop_
_space_group_symop_id
_space_group_symop_operation_xyz
1 x,y,z
2 -x,1/2+y,1/2-z
3 -x,-y,-z
4 x,1/2-y,1/2+z

loop_
_atom_site_label
_atom_site_type_symbol
_atom_site_fract_x
_atom_site_fract_y
_atom_site_fract_z
_atom_site_U_iso_or_equiv
_atom_site_adp_type
_atom_site_occupancy
_atom_site_site_symmetry_order
_atom_site_calc_flag
_atom_site_refinement_flags_posn
_atom_site_refinement_flags_adp
_atom_site_refinement_flags_occupancy
_atom_site_disorder_assembly
_atom_site_disorder_group
P1 P 0.60574(12) 0.47098(12) 0.36538(8) 0.0283(5) Uani 1 1 d . . . . .
P2 P 0.12273(15) 0.24468(10) 0.13505(9) 0.0311(6) Uani 1 1 d . . . . .
P3 P 0.04745(12) 0.46428(10) 0.43170(7) 0.0225(5) Uani 1 1 d . . . . .
P4 P 0.11611(16) 0.69523(11) 0.13911(9) 0.0341(7) Uani 1 1 d . . . . .
O11 O 0.6909(3) 0.4723(3) 0.38539(19) 0.0353(15) Uani 1 1 d . . . . .
O21 O 0.1024(3) 0.1961(2) 0.1051(2) 0.0340(16) Uani 1 1 d . . . . .
O31 O 0.0069(3) 0.4608(2) 0.46754(18) 0.0266(14) Uani 1 1 d . . . . .
O41 O 0.0930(4) 0.7458(3) 0.1104(2) 0.0439(18) Uani 1 1 d . . . . .
N1 N 0.5500(4) 0.4194(3) 0.3762(3) 0.033(2) Uani 1 1 d . . . . .
C11 C 0.5837(5) 0.3678(4) 0.4090(3) 0.039(3) Uani 1 1 d . . . . .
H11 H 0.5387 0.3424 0.4082 0.047 Uiso 1 1 calc R U . . .
C12 C 0.6214(6) 0.3858(5) 0.4594(3) 0.053(3) Uani 1 1 d . . . . .
H12A H 0.6700 0.4064 0.4617 0.080 Uiso 1 1 calc R U . . .
H12B H 0.6336 0.3527 0.4795 0.080 Uiso 1 1 calc R U . . .
H12C H 0.5849 0.4099 0.4694 0.080 Uiso 1 1 calc R U . . .
C13 C 0.6393(5) 0.3367(4) 0.3883(4) 0.056(3) Uani 1 1 d . . . . .
H13A H 0.6830 0.3613 0.3875 0.083 Uiso 1 1 calc R U . . .
H13B H 0.6110 0.3247 0.3564 0.083 Uiso 1 1 calc R U . . .
H13C H 0.6600 0.3038 0.4076 0.083 Uiso 1 1 calc R U . . .
N2 N 0.5484(3) 0.5223(3) 0.3757(2) 0.0237(17) Uani 1 1 d . . . . .
C21 C 0.5753(6) 0.5744(4) 0.4051(3) 0.038(3) Uani 1 1 d . . . . .
H21 H 0.5275 0.5978 0.4023 0.046 Uiso 1 1 calc R U . . .
C22 C 0.6302(6) 0.6083(4) 0.3851(4) 0.054(3) Uani 1 1 d . . . . .
H22A H 0.6823 0.5906 0.3937 0.081 Uiso 1 1 calc R U . . .
H22B H 0.6350 0.6463 0.3978 0.081 Uiso 1 1 calc R U . . .
H22C H 0.6089 0.6097 0.3509 0.081 Uiso 1 1 calc R U . . .
C23 C 0.6112(5) 0.5586(4) 0.4578(3) 0.039(3) Uani 1 1 d . . . . .
H23A H 0.5698 0.5432 0.4697 0.059 Uiso 1 1 calc R U . . .
H23B H 0.6334 0.5921 0.4757 0.059 Uiso 1 1 calc R U . . .
H23C H 0.6528 0.5307 0.4610 0.059 Uiso 1 1 calc R U . . .
N3 N 0.5624(3) 0.4707(3) 0.3068(2) 0.0245(16) Uani 1 1 d . . . . .
C31 C 0.6015(4) 0.4699(4) 0.2689(3) 0.037(2) Uani 1 1 d . . . . .
H31 H 0.5586 0.4693 0.2384 0.044 Uiso 1 1 calc R U . . .
C32 C 0.6475(5) 0.5227(4) 0.2695(4) 0.049(3) Uani 1 1 d . . . . .
H32A H 0.6929 0.5235 0.2978 0.074 Uiso 1 1 calc R U . . .
H32B H 0.6136 0.5551 0.2695 0.074 Uiso 1 1 calc R U . . .
H32C H 0.6658 0.5241 0.2417 0.074 Uiso 1 1 calc R U . . .
C33 C 0.6501(5) 0.4175(4) 0.2704(4) 0.046(3) Uani 1 1 d . . . . .
H33A H 0.6947 0.4174 0.2991 0.068 Uiso 1 1 calc R U . . .
H33B H 0.6698 0.4166 0.2431 0.068 Uiso 1 1 calc R U . . .
H33C H 0.6173 0.3845 0.2701 0.068 Uiso 1 1 calc R U . . .
N4 N 0.1683(4) 0.2376(3) 0.1932(3) 0.034(2) Uani 1 1 d . . . . .
C41 C 0.1918(6) 0.1847(4) 0.2215(4) 0.047(3) Uani 1 1 d . . . . .
H41 H 0.2196 0.1949 0.2547 0.056 Uiso 1 1 calc R U . . .
C42 C 0.1176(6) 0.1509(4) 0.2201(4) 0.049(3) Uani 1 1 d . . . . .
H42A H 0.0807 0.1747 0.2300 0.073 Uiso 1 1 calc R U . . .
H42B H 0.1323 0.1188 0.2413 0.073 Uiso 1 1 calc R U . . .
H42C H 0.0926 0.1376 0.1881 0.073 Uiso 1 1 calc R U . . .
C43 C 0.2471(6) 0.1517(4) 0.2021(4) 0.052(3) Uani 1 1 d . . . . .
H43A H 0.2203 0.1414 0.1695 0.077 Uiso 1 1 calc R U . . .
H43B H 0.2634 0.1177 0.2208 0.077 Uiso 1 1 calc R U . . .
H43C H 0.2936 0.1744 0.2034 0.077 Uiso 1 1 calc R U . . .
N5 N 0.0528(4) 0.2904(3) 0.1407(3) 0.0309(19) Uani 1 1 d . . . . .
C51 C -0.0368(5) 0.2858(4) 0.1179(3) 0.044(3) Uani 1 1 d . . . . .
H51 H -0.0613 0.3199 0.1271 0.053 Uiso 1 1 calc R U . . .
C52 C -0.0694(6) 0.2362(4) 0.1363(4) 0.054(3) Uani 1 1 d . . . . .
H52A H -0.1264 0.2341 0.1213 0.081 Uiso 1 1 calc R U . . .
H52B H -0.0590 0.2400 0.1703 0.081 Uiso 1 1 calc R U . . .
H52C H -0.0443 0.2021 0.1296 0.081 Uiso 1 1 calc R U . . .
C53 C -0.0546(6) 0.2871(5) 0.0645(3) 0.060(3) Uani 1 1 d . . . . .
H53A H -0.0397 0.2512 0.0537 0.090 Uiso 1 1 calc R U . . .
H53B H -0.0244 0.3173 0.0557 0.090 Uiso 1 1 calc R U . . .
H53C H -0.1110 0.2936 0.0499 0.090 Uiso 1 1 calc R U . . .
N6 N 0.1862(4) 0.2939(3) 0.1277(3) 0.0298(19) Uani 1 1 d . . . . .
C61 C 0.2281(5) 0.2943(4) 0.0906(3) 0.035(2) Uani 1 1 d . . . . .
H61 H 0.2596 0.3296 0.0947 0.042 Uiso 1 1 calc R U . . .
C62 C 0.2843(6) 0.2469(4) 0.0964(4) 0.049(3) Uani 1 1 d . . . . .
H62A H 0.3221 0.2482 0.1278 0.073 Uiso 1 1 calc R U . . .
H62B H 0.3125 0.2498 0.0728 0.073 Uiso 1 1 calc R U . . .
H62C H 0.2553 0.2115 0.0922 0.073 Uiso 1 1 calc R U . . .
C63 C 0.1659(6) 0.2968(5) 0.0410(3) 0.053(3) Uani 1 1 d . . . . .
H63A H 0.1315 0.3293 0.0393 0.080 Uiso 1 1 calc R U . . .
H63B H 0.1342 0.2626 0.0356 0.080 Uiso 1 1 calc R U . . .
H63C H 0.1931 0.3002 0.0170 0.080 Uiso 1 1 calc R U . . .
N7 N 0.1101(3) 0.4121(3) 0.4265(2) 0.0196(16) Uani 1 1 d . . . . .
C71 C 0.1273(5) 0.3612(4) 0.4576(3) 0.030(2) Uani 1 1 d . . . . .
H71 H 0.1642 0.3367 0.4470 0.036 Uiso 1 1 calc R U . . .
C72 C 0.1685(5) 0.3794(4) 0.5075(3) 0.039(3) Uani 1 1 d . . . . .
H72A H 0.2152 0.4016 0.5082 0.059 Uiso 1 1 calc R U . . .
H72B H 0.1844 0.3463 0.5274 0.059 Uiso 1 1 calc R U . . .
H72C H 0.1324 0.4021 0.5192 0.059 Uiso 1 1 calc R U . . .
C73 C 0.0534(5) 0.3292(3) 0.4526(3) 0.030(2) Uani 1 1 d . . . . .
H73A H 0.0176 0.3515 0.4647 0.045 Uiso 1 1 calc R U . . .
H73B H 0.0659 0.2942 0.4703 0.045 Uiso 1 1 calc R U . . .
H73C H 0.0281 0.3207 0.4194 0.045 Uiso 1 1 calc R U . . .
N8 N 0.1096(4) 0.5173(3) 0.4288(2) 0.0214(17) Uani 1 1 d . . . . .
C81 C 0.1296(5) 0.5696(3) 0.4599(3) 0.026(2) Uani 1 1 d . . . . .
H81 H 0.1691 0.5924 0.4501 0.031 Uiso 1 1 calc R U . . .
C82 C 0.1659(5) 0.5508(4) 0.5104(3) 0.031(2) Uani 1 1 d . . . . .
H82A H 0.1851 0.5835 0.5302 0.046 Uiso 1 1 calc R U . . .
H82B H 0.2099 0.5254 0.5121 0.046 Uiso 1 1 calc R U . . .
H82C H 0.1260 0.5314 0.5213 0.046 Uiso 1 1 calc R U . . .
C83 C 0.0557(5) 0.6040(4) 0.4530(3) 0.034(2) Uani 1 1 d . . . . .
H83A H 0.0312 0.6108 0.4195 0.051 Uiso 1 1 calc R U . . .
H83B H 0.0692 0.6398 0.4694 0.051 Uiso 1 1 calc R U . . .
H83C H 0.0187 0.5837 0.4657 0.051 Uiso 1 1 calc R U . . .
N9 N -0.0032(3) 0.4657(3) 0.3739(2) 0.0220(15) Uani 1 1 d . . . . .
C91 C -0.0920(4) 0.4659(4) 0.3549(3) 0.0263(19) Uani 1 1 d . . . . .
H91 H -0.1071 0.4673 0.3200 0.032 Uiso 1 1 calc R U . . .
C92 C -0.1241(4) 0.5185(4) 0.3725(3) 0.034(2) Uani 1 1 d . . . . .
H92A H -0.1111 0.5171 0.4067 0.050 Uiso 1 1 calc R U . . .
H92B H -0.1814 0.5200 0.3587 0.050 Uiso 1 1 calc R U . . .
H92C H -0.1003 0.5518 0.3632 0.050 Uiso 1 1 calc R U . . .
C93 C -0.1259(5) 0.4117(4) 0.3697(3) 0.038(2) Uani 1 1 d . . . . .
H93A H -0.1040 0.3792 0.3579 0.057 Uiso 1 1 calc R U . . .
H93B H -0.1834 0.4117 0.3564 0.057 Uiso 1 1 calc R U . . .
H93C H -0.1118 0.4099 0.4039 0.057 Uiso 1 1 calc R U . . .
N10 N 0.1778(4) 0.6468(3) 0.1280(3) 0.034(2) Uani 1 1 d . . . . .
C101 C 0.2135(6) 0.6494(4) 0.0869(4) 0.044(3) Uani 1 1 d . . . . .
H101 H 0.2470 0.6154 0.0886 0.053 Uiso 1 1 calc R U . . .
C102 C 0.1525(8) 0.6490(6) 0.0413(4) 0.084(5) Uani 1 1 d . . . . .
H10A H 0.1180 0.6166 0.0395 0.127 Uiso 1 1 calc R U . . .
H10B H 0.1776 0.6467 0.0162 0.127 Uiso 1 1 calc R U . . .
H10C H 0.1214 0.6834 0.0376 0.127 Uiso 1 1 calc R U . . .
C103 C 0.2681(7) 0.7021(5) 0.0923(4) 0.075(4) Uani 1 1 d . . . . .
H10D H 0.2887 0.7045 0.0654 0.113 Uiso 1 1 calc R U . . .
H10E H 0.3121 0.6987 0.1212 0.113 Uiso 1 1 calc R U . . .
H10F H 0.2377 0.7359 0.0938 0.113 Uiso 1 1 calc R U . . .
N11 N 0.0490(4) 0.6469(3) 0.1444(2) 0.0285(19) Uani 1 1 d . . . . .
C111 C -0.0372(6) 0.6491(4) 0.1226(4) 0.042(3) Uani 1 1 d . . . . .
H111 H -0.0600 0.6139 0.1312 0.051 Uiso 1 1 calc R U . . .
C112 C -0.0565(6) 0.6505(5) 0.0699(3) 0.058(3) Uani 1 1 d . . . . .
H11A H -0.0538 0.6892 0.0596 0.087 Uiso 1 1 calc R U . . .
H11B H -0.1098 0.6359 0.0557 0.087 Uiso 1 1 calc R U . . .
H11C H -0.0186 0.6275 0.0601 0.087 Uiso 1 1 calc R U . . .
C113 C -0.0748(6) 0.6986(4) 0.1409(4) 0.051(3) Uani 1 1 d . . . . .
H11D H -0.0513 0.7336 0.1346 0.077 Uiso 1 1 calc R U . . .
H11E H -0.0656 0.6945 0.1748 0.077 Uiso 1 1 calc R U . . .
H11F H -0.1316 0.6991 0.1251 0.077 Uiso 1 1 calc R U . . .
N12 N 0.1634(4) 0.6993(3) 0.1966(3) 0.0318(19) Uani 1 1 d . . . . .
C121 C 0.1871(5) 0.7522(4) 0.2250(4) 0.040(3) Uani 1 1 d . . . . .
H121 H 0.2160 0.7408 0.2578 0.048 Uiso 1 1 calc R U . . .
C122 C 0.1147(6) 0.7857(4) 0.2270(4) 0.054(3) Uani 1 1 d . . . . .
H12D H 0.0843 0.7968 0.1952 0.081 Uiso 1 1 calc R U . . .
H12E H 0.1316 0.8191 0.2463 0.081 Uiso 1 1 calc R U . . .
H12F H 0.0818 0.7624 0.2407 0.081 Uiso 1 1 calc R U . . .
C123 C 0.2433(5) 0.7860(4) 0.2068(4) 0.046(3) Uani 1 1 d . . . . .
H12G H 0.2902 0.7635 0.2084 0.070 Uiso 1 1 calc R U . . .
H12H H 0.2589 0.8198 0.2258 0.070 Uiso 1 1 calc R U . . .
H12I H 0.2175 0.7966 0.1742 0.070 Uiso 1 1 calc R U . . .
O1 O 0.4373(3) 0.3983(3) 0.2381(2) 0.0375(17) Uani 1 1 d . . . . .
O2 O 0.3388(4) 0.3498(3) 0.1901(2) 0.0451(19) Uani 1 1 d . . . . .
O3 O 0.4180(3) 0.3391(2) 0.3120(2) 0.0343(16) Uani 1 1 d . . . . .
O4 O 0.3196(4) 0.2913(3) 0.2644(2) 0.0437(19) Uani 1 1 d . . . . .
C1 C 0.3833(5) 0.3615(4) 0.2301(3) 0.031(2) Uani 1 1 d . . . . .
C2 C 0.3721(5) 0.3268(4) 0.2719(4) 0.032(2) Uani 1 1 d . . . . .
O5 O 0.4349(3) 0.5423(3) 0.2362(2) 0.0380(17) Uani 1 1 d . . . . .
O6 O 0.3369(4) 0.5912(3) 0.1892(2) 0.0431(18) Uani 1 1 d . . . . .
O7 O 0.4146(3) 0.5993(3) 0.3121(2) 0.0336(16) Uani 1 1 d . . . . .
O8 O 0.3175(4) 0.6478(3) 0.2645(2) 0.0392(17) Uani 1 1 d . . . . .
C3 C 0.3833(6) 0.5798(4) 0.2289(3) 0.030(2) Uani 1 1 d . . . . .
C4 C 0.3721(5) 0.6119(4) 0.2722(3) 0.034(2) Uani 1 1 d . . . . .
O9 O 0.4017(3) 0.5259(3) 0.4145(2) 0.0304(14) Uani 1 1 d . . . . .
O10 O 0.2844(3) 0.5248(3) 0.42783(19) 0.0269(14) Uani 1 1 d . . . . .
O11L O 0.4038(3) 0.4117(3) 0.4148(2) 0.0325(16) Uani 1 1 d . . . . .
O12 O 0.2848(3) 0.4108(2) 0.42525(19) 0.0267(14) Uani 1 1 d . . . . .
C5 C 0.3422(5) 0.5025(4) 0.4208(3) 0.028(2) Uani 1 1 d . . . . .
C6 C 0.3454(5) 0.4358(4) 0.4199(3) 0.023(2) Uani 1 1 d . . . . .
O13 O 0.0020(3) 0.3944(2) 0.28688(19) 0.0266(14) Uani 1 1 d . . . . .
O14 O 0.0139(4) 0.3468(2) 0.2252(2) 0.0355(16) Uani 1 1 d . . . . .
O15 O 0.1250(3) 0.3366(2) 0.3449(2) 0.0293(15) Uani 1 1 d . . . . .
O16 O 0.1367(4) 0.2875(2) 0.2847(2) 0.0347(16) Uani 1 1 d . . . . .
C7 C 0.0338(5) 0.3593(4) 0.2678(3) 0.026(2) Uani 1 1 d . . . . .
C8 C 0.1040(5) 0.3244(4) 0.3028(3) 0.024(2) Uani 1 1 d . . . . .
O17 O 0.0352(3) 0.5164(3) 0.1335(2) 0.0340(16) Uani 1 1 d . . . . .
O18 O 0.0370(4) 0.4234(3) 0.1328(2) 0.0361(17) Uani 1 1 d . . . . .
O19 O 0.1765(4) 0.5178(3) 0.1164(2) 0.0388(17) Uani 1 1 d . . . . .
O20 O 0.1787(4) 0.4246(3) 0.1172(2) 0.045(2) Uani 1 1 d . . . . .
C9 C 0.0655(5) 0.4694(5) 0.1290(3) 0.034(2) Uani 1 1 d . . . . .
C10 C 0.1465(5) 0.4711(4) 0.1191(3) 0.037(2) Uani 1 1 d . . . . .
C11L C 0.0308(5) 0.5777(4) 0.2706(3) 0.028(2) Uani 1 1 d . . . . .
C12L C 0.1014(6) 0.6101(4) 0.3039(3) 0.032(2) Uani 1 1 d . . . . .
O21L O -0.0003(3) 0.5393(2) 0.28943(19) 0.0285(14) Uani 1 1 d . . . . .
O22 O 0.0099(3) 0.5896(3) 0.22774(19) 0.0302(15) Uani 1 1 d . . . . .
O23 O 0.1207(3) 0.5981(2) 0.34690(19) 0.0247(14) Uani 1 1 d . . . . .
O24 O 0.1325(3) 0.6477(2) 0.2863(2) 0.0316(16) Uani 1 1 d . . . . .
S1G S 0.2049(7) 0.4697(5) 0.2885(4) 0.208(4) Uiso 0.742(8) 1 d D U P A 1
O1G O 0.2856(14) 0.4632(11) 0.3016(8) 0.208(4) Uiso 0.742(8) 1 d D U P A 1
C1G C 0.2088(17) 0.4133(10) 0.2569(11) 0.208(4) Uiso 0.742(8) 1 d D U P A 1
H1G1 H 0.2040 0.3798 0.2747 0.313 Uiso 0.742(8) 1 calc R U P A 1
H1G2 H 0.2592 0.4126 0.2499 0.313 Uiso 0.742(8) 1 calc R U P A 1
H1G3 H 0.1655 0.4144 0.2276 0.313 Uiso 0.742(8) 1 calc R U P A 1
C2G C 0.2037(17) 0.5176(11) 0.2483(10) 0.208(4) Uiso 0.742(8) 1 d D U P A 1
H2G1 H 0.2082 0.5549 0.2624 0.313 Uiso 0.742(8) 1 calc R U P A 1
H2G2 H 0.1540 0.5150 0.2229 0.313 Uiso 0.742(8) 1 calc R U P A 1
H2G3 H 0.2479 0.5113 0.2356 0.313 Uiso 0.742(8) 1 calc R U P A 1
S2G S 0.2594(17) 0.4612(13) 0.2343(12) 0.208(4) Uiso 0.258(8) 1 d D U P A 2
O2G O 0.274(4) 0.482(3) 0.2785(15) 0.208(4) Uiso 0.258(8) 1 d D U P A 2
C3G C 0.169(2) 0.452(3) 0.239(3) 0.208(4) Uiso 0.258(8) 1 d D U P A 2
H3G1 H 0.1613 0.4132 0.2464 0.313 Uiso 0.258(8) 1 calc R U P A 2
H3G2 H 0.1295 0.4628 0.2097 0.313 Uiso 0.258(8) 1 calc R U P A 2
H3G3 H 0.1621 0.4762 0.2645 0.313 Uiso 0.258(8) 1 calc R U P A 2
C4G C 0.235(4) 0.522(2) 0.206(2) 0.208(4) Uiso 0.258(8) 1 d D U P A 2
H4G1 H 0.2830 0.5401 0.2032 0.313 Uiso 0.258(8) 1 calc R U P A 2
H4G2 H 0.2101 0.5463 0.2239 0.313 Uiso 0.258(8) 1 calc R U P A 2
H4G3 H 0.1988 0.5151 0.1749 0.313 Uiso 0.258(8) 1 calc R U P A 2
Pd1 Pd 0.05633(3) 0.53104(3) 0.35947(2) 0.02192(14) Uani 1 1 d . . . . .
Pd2 Pd 0.48954(3) 0.53445(3) 0.30777(2) 0.02794(16) Uani 1 1 d . . . . .
Pd3 Pd 0.19827(3) 0.46611(3) 0.42746(2) 0.02135(14) Uani 1 1 d . . . . .
Pd4 Pd 0.05775(4) 0.40169(3) 0.35774(2) 0.02164(16) Uani 1 1 d . . . . .
Pd5 Pd 0.47581(3) 0.46942(3) 0.39629(2) 0.02684(15) Uani 1 1 d . . . . .
Pd6 Pd 0.09150(4) 0.29030(3) 0.21165(3) 0.02971(19) Uani 1 1 d . . . . .
Pd7 Pd 0.10904(4) 0.58141(3) 0.12891(3) 0.03102(19) Uani 1 1 d . . . . .
Pd8 Pd 0.08865(4) 0.64612(3) 0.21469(3) 0.02826(18) Uani 1 1 d . . . . .
Pd9 Pd 0.11235(5) 0.35887(3) 0.12849(3) 0.0322(2) Uani 1 1 d . . . . .
Pd10 Pd 0.25444(5) 0.29284(3) 0.19430(3) 0.0345(2) Uani 1 1 d . . . . .
Pd11 Pd 0.49188(4) 0.40477(3) 0.30882(3) 0.02993(18) Uani 1 1 d . . . . .
Pd12 Pd 0.25071(4) 0.64682(3) 0.19441(3) 0.03143(19) Uani 1 1 d . . . . .

loop_
_atom_site_aniso_label
_atom_site_aniso_U_11
_atom_site_aniso_U_22
_atom_site_aniso_U_33
_atom_site_aniso_U_23
_atom_site_aniso_U_13
_atom_site_aniso_U_12
P1 0.0159(10) 0.0281(12) 0.0387(13) 0.0019(14) 0.0047(10) -0.0026(12)
P2 0.0382(15) 0.0235(13) 0.0307(15) -0.0106(12) 0.0086(12) 0.0003(12)
P3 0.0189(10) 0.0191(11) 0.0272(12) -0.0008(12) 0.0030(9) -0.0040(11)
P4 0.0372(16) 0.0268(14) 0.0329(16) 0.0113(12) 0.0021(13) 0.0046(13)
O11 0.018(3) 0.043(4) 0.043(4) 0.006(4) 0.006(3) -0.004(3)
O21 0.041(4) 0.031(4) 0.029(4) -0.017(3) 0.010(3) -0.006(3)
O31 0.026(3) 0.026(3) 0.029(3) -0.002(3) 0.011(3) -0.005(3)
O41 0.055(4) 0.028(4) 0.045(4) 0.027(3) 0.008(4) 0.021(3)
N1 0.021(4) 0.030(5) 0.045(5) -0.001(4) 0.005(4) 0.000(4)
C11 0.030(6) 0.031(6) 0.054(7) 0.019(5) 0.008(5) 0.006(5)
C12 0.045(7) 0.056(8) 0.051(7) 0.016(6) 0.001(6) -0.008(6)
C13 0.031(6) 0.034(6) 0.094(9) 0.011(6) 0.007(6) 0.025(5)
N2 0.013(3) 0.026(4) 0.030(4) 0.006(4) 0.002(3) -0.004(3)
C21 0.041(6) 0.018(5) 0.059(7) 0.003(5) 0.020(5) -0.008(5)
C22 0.051(7) 0.021(6) 0.096(10) -0.006(6) 0.029(7) -0.003(5)
C23 0.032(5) 0.045(6) 0.033(6) -0.010(5) -0.003(5) -0.012(5)
N3 0.006(3) 0.036(4) 0.032(4) 0.009(4) 0.006(3) 0.008(4)
C31 0.018(4) 0.024(5) 0.063(6) 0.000(6) 0.005(4) -0.006(5)
C32 0.041(6) 0.049(7) 0.062(7) -0.005(7) 0.022(5) -0.013(6)
C33 0.026(6) 0.043(7) 0.066(8) 0.003(6) 0.011(5) 0.001(5)
N4 0.044(5) 0.018(4) 0.036(5) -0.017(4) 0.007(4) -0.009(4)
C41 0.049(7) 0.019(5) 0.065(8) -0.001(5) 0.007(6) -0.003(5)
C42 0.059(7) 0.036(6) 0.050(7) -0.001(6) 0.014(6) -0.008(6)
C43 0.055(7) 0.042(7) 0.058(8) -0.005(6) 0.017(6) 0.017(6)
N5 0.034(5) 0.018(4) 0.036(5) -0.008(4) 0.003(4) -0.011(4)
C51 0.028(6) 0.053(7) 0.035(6) -0.015(5) -0.016(5) -0.009(5)
C52 0.037(6) 0.025(6) 0.100(10) 0.002(6) 0.021(6) -0.017(5)
C53 0.062(8) 0.058(8) 0.044(7) 0.002(6) -0.007(6) 0.009(7)
N6 0.039(5) 0.026(4) 0.031(5) -0.010(4) 0.021(4) -0.008(4)
C61 0.044(6) 0.028(5) 0.026(5) -0.013(5) 0.002(5) -0.005(5)
C62 0.050(7) 0.043(6) 0.051(7) -0.017(6) 0.011(6) 0.013(6)
C63 0.058(7) 0.057(8) 0.046(7) 0.001(6) 0.018(6) 0.012(6)
N7 0.016(4) 0.016(4) 0.029(4) 0.000(3) 0.009(3) -0.001(3)
C71 0.032(5) 0.033(5) 0.025(5) 0.021(5) 0.010(4) 0.004(4)
C72 0.031(5) 0.040(6) 0.042(6) 0.021(5) 0.004(5) -0.009(5)
C73 0.029(5) 0.018(5) 0.038(6) 0.007(4) 0.003(4) -0.010(4)
N8 0.022(4) 0.019(4) 0.027(4) 0.005(3) 0.012(3) 0.000(3)
C81 0.029(5) 0.007(4) 0.040(6) 0.000(4) 0.009(4) 0.005(4)
C82 0.029(5) 0.043(6) 0.017(5) 0.000(4) 0.003(4) -0.007(4)
C83 0.045(6) 0.021(5) 0.043(6) -0.001(5) 0.024(5) 0.006(5)
N9 0.018(3) 0.024(4) 0.024(4) 0.003(4) 0.006(3) 0.001(4)
C91 0.014(4) 0.033(5) 0.027(4) 0.003(5) -0.002(3) 0.006(5)
C92 0.016(4) 0.034(6) 0.058(6) 0.017(5) 0.020(4) 0.003(4)
C93 0.030(5) 0.045(6) 0.043(6) -0.008(6) 0.017(5) -0.005(5)
N10 0.034(5) 0.037(5) 0.029(5) 0.007(4) 0.006(4) 0.001(4)
C101 0.044(6) 0.033(6) 0.061(8) 0.008(6) 0.023(6) -0.003(5)
C102 0.111(11) 0.109(12) 0.028(7) 0.011(7) 0.011(7) -0.018(10)
C103 0.082(9) 0.060(9) 0.081(10) 0.002(8) 0.019(8) -0.019(7)
N11 0.034(5) 0.015(4) 0.029(5) 0.011(3) -0.002(4) 0.009(4)
C111 0.039(6) 0.021(5) 0.054(7) -0.003(5) -0.005(5) 0.002(5)
C112 0.057(8) 0.055(8) 0.043(7) 0.008(6) -0.013(6) 0.019(6)
C113 0.035(6) 0.049(7) 0.063(8) 0.007(6) 0.002(6) 0.010(6)
N12 0.035(5) 0.022(4) 0.039(5) 0.004(4) 0.012(4) 0.002(4)
C121 0.038(6) 0.014(5) 0.061(7) -0.004(5) 0.004(5) -0.013(5)
C122 0.056(8) 0.032(6) 0.073(9) -0.013(6) 0.018(7) 0.006(6)
C123 0.032(6) 0.026(6) 0.071(8) 0.007(6) 0.000(6) 0.006(5)
O1 0.023(3) 0.035(4) 0.049(4) -0.011(4) 0.002(3) -0.003(3)
O2 0.039(4) 0.044(4) 0.045(4) -0.010(4) 0.002(4) -0.009(4)
O3 0.032(4) 0.021(3) 0.040(4) 0.000(3) -0.005(3) -0.004(3)
O4 0.041(4) 0.032(4) 0.049(5) -0.001(4) -0.001(4) -0.019(3)
C1 0.032(6) 0.024(5) 0.038(6) -0.013(5) 0.011(5) -0.005(5)
C2 0.024(5) 0.020(5) 0.053(7) -0.005(5) 0.014(5) 0.010(4)
O5 0.032(4) 0.041(4) 0.039(4) -0.005(3) 0.006(3) 0.015(3)
O6 0.056(4) 0.031(4) 0.034(4) 0.005(3) 0.000(4) 0.018(4)
O7 0.023(3) 0.040(4) 0.030(4) 0.003(3) -0.003(3) 0.005(3)
O8 0.038(4) 0.032(4) 0.040(4) -0.001(3) -0.001(3) 0.007(3)
C3 0.046(6) 0.025(5) 0.017(5) -0.007(4) 0.007(5) -0.006(5)
C4 0.028(6) 0.030(6) 0.041(7) -0.009(5) 0.008(5) 0.000(5)
O9 0.016(3) 0.029(3) 0.046(4) -0.001(4) 0.009(3) -0.011(3)
O10 0.015(3) 0.025(3) 0.046(4) -0.001(3) 0.017(3) 0.005(3)
O11L 0.024(3) 0.030(4) 0.050(4) 0.007(3) 0.021(3) -0.006(3)
O12 0.017(3) 0.023(3) 0.037(4) -0.001(3) 0.005(3) -0.001(3)
C5 0.029(5) 0.020(5) 0.029(6) -0.010(4) -0.002(5) -0.008(4)
C6 0.015(5) 0.030(5) 0.022(5) -0.006(4) 0.002(4) -0.015(4)
O13 0.034(4) 0.025(3) 0.018(3) 0.003(3) 0.004(3) 0.005(3)
O14 0.050(4) 0.027(4) 0.030(4) -0.013(3) 0.014(3) 0.006(3)
O15 0.038(4) 0.019(3) 0.029(4) -0.006(3) 0.006(3) 0.003(3)
O16 0.046(4) 0.023(3) 0.038(4) 0.001(3) 0.016(3) 0.009(3)
C7 0.037(6) 0.015(5) 0.037(6) -0.003(4) 0.029(5) -0.003(4)
C8 0.020(5) 0.024(5) 0.023(5) 0.002(4) 0.001(4) -0.006(4)
O17 0.039(4) 0.032(4) 0.032(4) 0.001(3) 0.012(3) -0.002(3)
O18 0.041(4) 0.022(4) 0.043(4) 0.001(3) 0.008(3) -0.003(3)
O19 0.046(4) 0.026(4) 0.048(4) -0.008(3) 0.019(3) -0.002(3)
O20 0.050(5) 0.034(4) 0.064(5) -0.014(4) 0.036(4) -0.007(4)
C9 0.045(6) 0.024(5) 0.030(5) 0.004(5) 0.007(4) -0.002(6)
C10 0.041(6) 0.024(5) 0.042(6) -0.017(6) 0.005(5) 0.007(6)
C11L 0.023(5) 0.020(5) 0.034(6) -0.010(5) -0.004(4) 0.000(4)
C12L 0.053(7) 0.027(5) 0.025(6) 0.003(5) 0.023(5) 0.014(5)
O21L 0.022(3) 0.020(3) 0.037(4) 0.003(3) 0.000(3) -0.002(3)
O22 0.036(4) 0.036(4) 0.018(3) -0.007(3) 0.007(3) -0.015(3)
O23 0.026(3) 0.027(3) 0.022(3) 0.001(3) 0.009(3) 0.000(3)
O24 0.045(4) 0.025(4) 0.023(4) 0.006(3) 0.008(3) -0.003(3)
Pd1 0.0210(3) 0.0192(3) 0.0249(3) 0.0007(4) 0.0059(3) -0.0004(4)
Pd2 0.0175(3) 0.0282(4) 0.0351(4) 0.0001(4) 0.0032(3) 0.0018(4)
Pd3 0.0172(3) 0.0184(3) 0.0281(3) -0.0013(4) 0.0061(3) -0.0027(3)
Pd4 0.0223(4) 0.0180(3) 0.0229(4) -0.0005(3) 0.0041(3) -0.0013(3)
Pd5 0.0158(3) 0.0244(3) 0.0388(4) -0.0001(4) 0.0058(3) -0.0020(3)
Pd6 0.0371(5) 0.0205(4) 0.0305(4) -0.0074(3) 0.0084(4) -0.0013(3)
Pd7 0.0402(5) 0.0217(4) 0.0305(4) 0.0047(4) 0.0095(4) 0.0009(4)
Pd8 0.0346(4) 0.0186(4) 0.0288(4) 0.0059(3) 0.0051(3) 0.0017(3)
Pd9 0.0394(5) 0.0218(4) 0.0359(5) -0.0081(4) 0.0122(4) -0.0043(4)
Pd10 0.0387(5) 0.0267(4) 0.0351(5) -0.0101(4) 0.0064(4) -0.0101(4)
Pd11 0.0180(4) 0.0282(4) 0.0399(5) -0.0027(4) 0.0030(3) -0.0017(3)
Pd12 0.0356(4) 0.0233(4) 0.0313(4) 0.0075(3) 0.0037(4) 0.0070(3)

loop_
_atom_type_symbol
_atom_type_description
_atom_type_scat_dispersion_real
_atom_type_scat_dispersion_imag
_atom_type_scat_source
C C 0.0033 0.0016 'International Tables Vol C Tables 4.2.6.8 and 6.1.1.4'
H H 0.0000 0.0000 'International Tables Vol C Tables 4.2.6.8 and 6.1.1.4'
N N 0.0061 0.0033 'International Tables Vol C Tables 4.2.6.8 and 6.1.1.4'
O O 0.0106 0.0060 'International Tables Vol C Tables 4.2.6.8 and 6.1.1.4'
P P 0.1023 0.0942 'International Tables Vol C Tables 4.2.6.8 and 6.1.1.4'
S S 0.1246 0.1234 'International Tables Vol C Tables 4.2.6.8 and 6.1.1.4'
Pd Pd -0.9988 1.0072 'International Tables Vol C Tables 4.2.6.8 and 6.1.1.4'

loop_
_geom_angle_atom_site_label_1
_geom_angle_atom_site_label_2
_geom_angle_atom_site_label_3
_geom_angle
O11 P1 N1 122.7(4)
O11 P1 N2 121.5(4)
N1 P1 N2 94.4(3)
O11 P1 N3 121.7(3)
N1 P1 N3 94.8(4)
N2 P1 N3 94.5(3)
O11 P1 Pd2 138.6(3)
N1 P1 Pd2 98.7(3)
N2 P1 Pd2 47.3(2)
N3 P1 Pd2 47.2(2)
O11 P1 Pd11 139.3(3)
N1 P1 Pd11 47.0(3)
N2 P1 Pd11 99.1(2)
N3 P1 Pd11 47.9(3)
Pd2 P1 Pd11 69.35(5)
O11 P1 Pd5 138.0(3)
N1 P1 Pd5 46.8(3)
N2 P1 Pd5 47.8(2)
N3 P1 Pd5 100.3(2)
Pd2 P1 Pd5 70.29(5)
Pd11 P1 Pd5 69.82(5)
O21 P2 N6 122.1(4)
O21 P2 N4 120.8(4)
N6 P2 N4 94.0(4)
O21 P2 N5 121.5(4)
N6 P2 N5 95.8(4)
N4 P2 N5 95.9(4)
O21 P2 Pd10 138.4(3)
N6 P2 Pd10 46.7(3)
N4 P2 Pd10 47.3(3)
N5 P2 Pd10 100.1(3)
O21 P2 Pd6 139.7(3)
N6 P2 Pd6 98.1(3)
N4 P2 Pd6 48.3(3)
N5 P2 Pd6 47.6(3)
Pd10 P2 Pd6 68.78(6)
O21 P2 Pd9 139.2(3)
N6 P2 Pd9 48.0(3)
N4 P2 Pd9 100.0(3)
N5 P2 Pd9 48.0(2)
Pd10 P2 Pd9 69.72(6)
Pd6 P2 Pd9 68.70(6)
O31 P3 N9 121.4(3)
O31 P3 N8 123.4(3)
N9 P3 N8 95.1(3)
O31 P3 N7 120.1(3)
N9 P3 N7 94.9(3)
N8 P3 N7 95.0(3)
O31 P3 Pd4 137.0(3)
N9 P3 Pd4 47.6(2)
N8 P3 Pd4 99.6(2)
N7 P3 Pd4 47.3(2)
O31 P3 Pd3 138.0(2)
N9 P3 Pd3 100.6(2)
N8 P3 Pd3 47.3(2)
N7 P3 Pd3 47.9(2)
Pd4 P3 Pd3 70.49(6)
O31 P3 Pd1 140.5(3)
N9 P3 Pd1 47.1(2)
N8 P3 Pd1 48.1(2)
N7 P3 Pd1 99.4(2)
Pd4 P3 Pd1 69.20(6)
Pd3 P3 Pd1 70.38(6)
O41 P4 N12 121.3(4)
O41 P4 N10 122.2(4)
N12 P4 N10 94.8(4)
O41 P4 N11 122.1(4)
N12 P4 N11 95.5(4)
N10 P4 N11 93.8(4)
O41 P4 Pd8 138.9(3)
N12 P4 Pd8 48.1(3)
N10 P4 Pd8 98.9(3)
N11 P4 Pd8 47.5(2)
O41 P4 Pd12 138.2(3)
N12 P4 Pd12 47.2(3)
N10 P4 Pd12 47.7(3)
N11 P4 Pd12 99.7(2)
Pd8 P4 Pd12 69.80(6)
O41 P4 Pd7 139.2(3)
N12 P4 Pd7 99.4(3)
N10 P4 Pd7 46.3(3)
N11 P4 Pd7 47.5(2)
Pd8 P4 Pd7 69.47(7)
Pd12 P4 Pd7 69.44(6)
C11 N1 P1 123.9(5)
C11 N1 Pd5 116.4(6)
P1 N1 Pd5 95.7(4)
C11 N1 Pd11 118.3(6)
P1 N1 Pd11 95.3(4)
Pd5 N1 Pd11 102.5(3)
C13 C11 C12 113.3(8)
C13 C11 N1 107.8(8)
C12 C11 N1 111.6(8)
C13 C11 H11 108.0
C12 C11 H11 108.0
N1 C11 H11 108.0
C11 C12 H12A 109.5
C11 C12 H12B 109.5
H12A C12 H12B 109.5
C11 C12 H12C 109.5
H12A C12 H12C 109.5
H12B C12 H12C 109.5
C11 C13 H13A 109.5
C11 C13 H13B 109.5
H13A C13 H13B 109.5
C11 C13 H13C 109.5
H13A C13 H13C 109.5
H13B C13 H13C 109.5
C21 N2 P1 127.0(5)
C21 N2 Pd2 116.5(5)
P1 N2 Pd2 94.7(3)
C21 N2 Pd5 117.1(5)
P1 N2 Pd5 94.4(3)
Pd2 N2 Pd5 102.1(3)
N2 C21 C22 109.8(8)
N2 C21 C23 110.5(7)
C22 C21 C23 114.0(8)
N2 C21 H21 107.4
C22 C21 H21 107.4
C23 C21 H21 107.4
C21 C22 H22A 109.5
C21 C22 H22B 109.5
H22A C22 H22B 109.5
C21 C22 H22C 109.5
H22A C22 H22C 109.5
H22B C22 H22C 109.5
C21 C23 H23A 109.5
C21 C23 H23B 109.5
H23A C23 H23B 109.5
C21 C23 H23C 109.5
H23A C23 H23C 109.5
H23B C23 H23C 109.5
C31 N3 P1 127.8(5)
C31 N3 Pd2 117.9(5)
P1 N3 Pd2 94.6(3)
C31 N3 Pd11 116.3(6)
P1 N3 Pd11 93.9(3)
Pd2 N3 Pd11 100.5(2)
N3 C31 C32 110.6(8)
N3 C31 C33 112.2(8)
C32 C31 C33 113.1(7)
N3 C31 H31 106.8
C32 C31 H31 106.8
C33 C31 H31 106.8
C31 C32 H32A 109.5
C31 C32 H32B 109.5
H32A C32 H32B 109.5
C31 C32 H32C 109.5
H32A C32 H32C 109.5
H32B C32 H32C 109.5
C31 C33 H33A 109.5
C31 C33 H33B 109.5
H33A C33 H33B 109.5
C31 C33 H33C 109.5
H33A C33 H33C 109.5
H33B C33 H33C 109.5
C41 N4 P2 128.8(6)
C41 N4 Pd10 117.2(6)
P2 N4 Pd10 94.6(4)
C41 N4 Pd6 117.5(6)
P2 N4 Pd6 93.5(4)
Pd10 N4 Pd6 99.0(3)
C43 C41 N4 109.2(9)
C43 C41 C42 111.5(8)
N4 C41 C42 109.4(8)
C43 C41 H41 108.9
N4 C41 H41 108.9
C42 C41 H41 108.9
C41 C42 H42A 109.5
C41 C42 H42B 109.5
H42A C42 H42B 109.5
C41 C42 H42C 109.5
H42A C42 H42C 109.5
H42B C42 H42C 109.5
C41 C43 H43A 109.5
C41 C43 H43B 109.5
H43A C43 H43B 109.5
C41 C43 H43C 109.5
H43A C43 H43C 109.5
H43B C43 H43C 109.5
C51 N5 P2 126.9(6)
C51 N5 Pd6 116.6(6)
P2 N5 Pd6 94.1(3)
C51 N5 Pd9 120.1(6)
P2 N5 Pd9 93.7(3)
Pd6 N5 Pd9 98.9(3)
C52 C51 C53 114.7(9)
C52 C51 N5 110.9(8)
C53 C51 N5 109.0(8)
C52 C51 H51 107.3
C53 C51 H51 107.3
N5 C51 H51 107.3
C51 C52 H52A 109.5
C51 C52 H52B 109.5
H52A C52 H52B 109.5
C51 C52 H52C 109.5
H52A C52 H52C 109.5
H52B C52 H52C 109.5
C51 C53 H53A 109.5
C51 C53 H53B 109.5
H53A C53 H53B 109.5
C51 C53 H53C 109.5
H53A C53 H53C 109.5
H53B C53 H53C 109.5
C61 N6 P2 126.6(6)
C61 N6 Pd10 116.5(5)
P2 N6 Pd10 95.3(4)
C61 N6 Pd9 117.7(6)
P2 N6 Pd9 94.1(3)
Pd10 N6 Pd9 101.5(3)
C62 C61 N6 111.8(8)
C62 C61 C63 113.6(8)
N6 C61 C63 109.4(8)
C62 C61 H61 107.2
N6 C61 H61 107.2
C63 C61 H61 107.2
C61 C62 H62A 109.5
C61 C62 H62B 109.5
H62A C62 H62B 109.5
C61 C62 H62C 109.5
H62A C62 H62C 109.5
H62B C62 H62C 109.5
C61 C63 H63A 109.5
C61 C63 H63B 109.5
H63A C63 H63B 109.5
C61 C63 H63C 109.5
H63A C63 H63C 109.5
H63B C63 H63C 109.5
C71 N7 P3 123.5(5)
C71 N7 Pd4 118.6(5)
P3 N7 Pd4 93.9(3)
C71 N7 Pd3 119.5(5)
P3 N7 Pd3 93.2(3)
Pd4 N7 Pd3 102.4(3)
C73 C71 N7 110.0(7)
C73 C71 C72 113.6(7)
N7 C71 C72 109.0(7)
C73 C71 H71 108.0
N7 C71 H71 108.0
C72 C71 H71 108.0
C71 C72 H72A 109.5
C71 C72 H72B 109.5
H72A C72 H72B 109.5
C71 C72 H72C 109.5
H72A C72 H72C 109.5
H72B C72 H72C 109.5
C71 C73 H73A 109.5
C71 C73 H73B 109.5
H73A C73 H73B 109.5
C71 C73 H73C 109.5
H73A C73 H73C 109.5
H73B C73 H73C 109.5
C81 N8 P3 127.8(5)
C81 N8 Pd3 117.9(5)
P3 N8 Pd3 94.2(3)
C81 N8 Pd1 116.1(5)
P3 N8 Pd1 93.4(3)
Pd3 N8 Pd1 102.1(3)
C83 C81 C82 113.0(8)
C83 C81 N8 109.0(7)
C82 C81 N8 108.2(6)
C83 C81 H81 108.8
C82 C81 H81 108.8
N8 C81 H81 108.8
C81 C82 H82A 109.5
C81 C82 H82B 109.5
H82A C82 H82B 109.5
C81 C82 H82C 109.5
H82A C82 H82C 109.5
H82B C82 H82C 109.5
C81 C83 H83A 109.5
C81 C83 H83B 109.5
H83A C83 H83B 109.5
C81 C83 H83C 109.5
H83A C83 H83C 109.5
H83B C83 H83C 109.5
C91 N9 P3 124.2(5)
C91 N9 Pd1 118.4(5)
P3 N9 Pd1 94.6(3)
C91 N9 Pd4 119.3(5)
P3 N9 Pd4 93.9(3)
Pd1 N9 Pd4 100.7(3)
N9 C91 C92 109.2(7)
N9 C91 C93 110.0(7)
C92 C91 C93 111.9(6)
N9 C91 H91 108.6
C92 C91 H91 108.6
C93 C91 H91 108.6
C91 C92 H92A 109.5
C91 C92 H92B 109.5
H92A C92 H92B 109.5
C91 C92 H92C 109.5
H92A C92 H92C 109.5
H92B C92 H92C 109.5
C91 C93 H93A 109.5
C91 C93 H93B 109.5
H93A C93 H93B 109.5
C91 C93 H93C 109.5
H93A C93 H93C 109.5
H93B C93 H93C 109.5
C101 N10 P4 124.9(6)
C101 N10 Pd7 116.2(6)
P4 N10 Pd7 95.6(4)
C101 N10 Pd12 119.1(6)
P4 N10 Pd12 94.1(4)
Pd7 N10 Pd12 101.8(3)
C102 C101 N10 112.1(9)
C102 C101 C103 111.4(9)
N10 C101 C103 109.8(9)
C102 C101 H101 107.8
N10 C101 H101 107.8
C103 C101 H101 107.8
C101 C102 H10A 109.5
C101 C102 H10B 109.5
H10A C102 H10B 109.5
C101 C102 H10C 109.5
H10A C102 H10C 109.5
H10B C102 H10C 109.5
C101 C103 H10D 109.5
C101 C103 H10E 109.5
H10D C103 H10E 109.5
C101 C103 H10F 109.5
H10D C103 H10F 109.5
H10E C103 H10F 109.5
C111 N11 P4 126.8(6)
C111 N11 Pd8 117.3(6)
P4 N11 Pd8 93.8(3)
C111 N11 Pd7 118.4(6)
P4 N11 Pd7 94.1(3)
Pd8 N11 Pd7 100.8(3)
N11 C111 C112 110.3(9)
N11 C111 C113 112.0(8)
C112 C111 C113 111.4(8)
N11 C111 H111 107.7
C112 C111 H111 107.7
C113 C111 H111 107.7
C111 C112 H11A 109.5
C111 C112 H11B 109.5
H11A C112 H11B 109.5
C111 C112 H11C 109.5
H11A C112 H11C 109.5
H11B C112 H11C 109.5
C111 C113 H11D 109.5
C111 C113 H11E 109.5
H11D C113 H11E 109.5
C111 C113 H11F 109.5
H11D C113 H11F 109.5
H11E C113 H11F 109.5
C121 N12 P4 126.5(6)
C121 N12 Pd12 116.8(6)
P4 N12 Pd12 95.0(4)
C121 N12 Pd8 118.1(6)
P4 N12 Pd8 93.9(4)
Pd12 N12 Pd8 101.0(3)
C123 C121 N12 110.4(8)
C123 C121 C122 112.9(8)
N12 C121 C122 111.2(7)
C123 C121 H121 107.4
N12 C121 H121 107.4
C122 C121 H121 107.4
C121 C122 H12D 109.5
C121 C122 H12E 109.5
H12D C122 H12E 109.5
C121 C122 H12F 109.5
H12D C122 H12F 109.5
H12E C122 H12F 109.5
C121 C123 H12G 109.5
C121 C123 H12H 109.5
H12G C123 H12H 109.5
C121 C123 H12I 109.5
H12G C123 H12I 109.5
H12H C123 H12I 109.5
C1 O1 Pd11 110.2(6)
C1 O2 Pd10 110.8(6)
C2 O3 Pd11 111.8(6)
C2 O4 Pd10 109.7(6)
O2 C1 O1 124.2(9)
O2 C1 C2 116.8(8)
O1 C1 C2 119.0(8)
O4 C2 O3 124.8(10)
O4 C2 C1 119.4(9)
O3 C2 C1 115.8(8)
C3 O5 Pd2 109.7(6)
C3 O6 Pd12 111.2(6)
C4 O7 Pd2 109.8(6)
C4 O8 Pd12 110.8(6)
O5 C3 O6 124.0(8)
O5 C3 C4 118.2(8)
O6 C3 C4 117.7(9)
O7 C4 O8 123.7(9)
O7 C4 C3 118.9(9)
O8 C4 C3 117.4(9)
C5 O9 Pd5 112.2(6)
C5 O10 Pd3 111.0(6)
C6 O11L Pd5 109.3(5)
C6 O12 Pd3 111.8(5)
O10 C5 O9 127.9(8)
O10 C5 C6 118.2(8)
O9 C5 C6 113.9(8)
O11L C6 O12 124.5(8)
O11L C6 C5 120.3(8)
O12 C6 C5 115.3(8)
C7 O13 Pd4 112.5(6)
C7 O14 Pd6 110.7(6)
C8 O15 Pd4 110.5(6)
C8 O16 Pd6 110.1(5)
O13 C7 O14 126.7(9)
O13 C7 C8 115.1(8)
O14 C7 C8 118.0(8)
O15 C8 O16 124.3(8)
O15 C8 C7 118.9(8)
O16 C8 C7 116.8(8)
C9 O17 Pd7 111.2(6)
C9 O18 Pd9 111.6(6)
C10 O19 Pd7 111.6(6)
C10 O20 Pd9 112.2(6)
O18 C9 O17 125.6(8)
O18 C9 C10 118.1(9)
O17 C9 C10 116.3(9)
O19 C10 O20 125.2(9)
O19 C10 C9 118.2(9)
O20 C10 C9 116.4(9)
O22 C11L O21L 124.9(8)
O22 C11L C12L 118.5(8)
O21L C11L C12L 116.5(8)
O24 C12L O23 124.8(9)
O24 C12L C11L 117.5(8)
O23 C12L C11L 117.6(8)
C11L O21L Pd1 111.8(5)
C11L O22 Pd8 109.2(5)
C12L O23 Pd1 111.3(6)
C12L O24 Pd8 110.3(6)
O1G S1G C2G 94.2(15)
O1G S1G C1G 81.6(15)
C2G S1G C1G 98.2(16)
S1G C1G H1G1 109.5
S1G C1G H1G2 109.5
H1G1 C1G H1G2 109.5
S1G C1G H1G3 109.5
H1G1 C1G H1G3 109.5
H1G2 C1G H1G3 109.5
S1G C2G H2G1 109.5
S1G C2G H2G2 109.5
H2G1 C2G H2G2 109.5
S1G C2G H2G3 109.5
H2G1 C2G H2G3 109.5
H2G2 C2G H2G3 109.5
O2G S2G C4G 97(3)
O2G S2G C3G 83(2)
C4G S2G C3G 93(2)
S2G C3G H3G1 109.5
S2G C3G H3G2 109.5
H3G1 C3G H3G2 109.5
S2G C3G H3G3 109.5
H3G1 C3G H3G3 109.5
H3G2 C3G H3G3 109.5
S2G C4G H4G1 109.5
S2G C4G H4G2 109.5
H4G1 C4G H4G2 109.5
S2G C4G H4G3 109.5
H4G1 C4G H4G3 109.5
H4G2 C4G H4G3 109.5
N9 Pd1 N8 76.7(2)
N9 Pd1 O21L 99.5(2)
N8 Pd1 O21L 176.0(2)
N9 Pd1 O23 178.0(2)
N8 Pd1 O23 101.2(2)
O21L Pd1 O23 82.5(2)
N9 Pd1 P3 38.30(17)
N8 Pd1 P3 38.49(18)
O21L Pd1 P3 137.76(17)
O23 Pd1 P3 139.71(16)
N9 Pd1 Pd4 39.80(19)
N8 Pd1 Pd4 81.47(18)
O21L Pd1 Pd4 94.80(17)
O23 Pd1 Pd4 139.83(15)
P3 Pd1 Pd4 55.30(5)
N9 Pd1 Pd3 81.35(17)
N8 Pd1 Pd3 38.63(18)
O21L Pd1 Pd3 140.09(16)
O23 Pd1 Pd3 96.82(15)
P3 Pd1 Pd3 54.73(5)
Pd4 Pd1 Pd3 60.50(2)
N3 Pd2 N2 76.1(3)
N3 Pd2 O7 177.2(2)
N2 Pd2 O7 101.3(3)
N3 Pd2 O5 99.2(2)
N2 Pd2 O5 175.3(3)
O7 Pd2 O5 83.4(2)
N3 Pd2 P1 38.20(18)
N2 Pd2 P1 37.9(2)
O7 Pd2 P1 139.26(17)
O5 Pd2 P1 137.36(18)
N3 Pd2 Pd11 39.99(19)
N2 Pd2 Pd11 81.0(2)
O7 Pd2 Pd11 138.95(17)
O5 Pd2 Pd11 95.81(18)
P1 Pd2 Pd11 55.34(6)
N3 Pd2 Pd5 81.26(18)
N2 Pd2 Pd5 39.17(18)
O7 Pd2 Pd5 96.05(17)
O5 Pd2 Pd5 141.46(18)
P1 Pd2 Pd5 54.95(5)
Pd11 Pd2 Pd5 60.04(3)
N8 Pd3 N7 77.2(2)
N8 Pd3 O12 177.2(2)
N7 Pd3 O12 100.0(2)
N8 Pd3 O10 99.8(2)
N7 Pd3 O10 177.0(2)
O12 Pd3 O10 82.87(19)
N8 Pd3 P3 38.54(19)
N7 Pd3 P3 38.83(19)
O12 Pd3 P3 138.78(17)
O10 Pd3 P3 138.30(17)
N8 Pd3 Pd1 39.27(19)
N7 Pd3 Pd1 80.57(18)
O12 Pd3 Pd1 140.05(16)
O10 Pd3 Pd1 96.86(16)
P3 Pd3 Pd1 54.88(5)
N8 Pd3 Pd4 80.63(19)
N7 Pd3 Pd4 38.56(18)
O12 Pd3 Pd4 96.85(16)
O10 Pd3 Pd4 140.87(16)
P3 Pd3 Pd4 54.73(5)
Pd1 Pd3 Pd4 59.006(19)
N7 Pd4 N9 77.2(2)
N7 Pd4 O13 177.5(3)
N9 Pd4 O13 100.4(2)
N7 Pd4 O15 99.6(2)
N9 Pd4 O15 176.7(2)
O13 Pd4 O15 82.7(2)
N7 Pd4 P3 38.82(19)
N9 Pd4 P3 38.45(17)
O13 Pd4 P3 138.86(17)
O15 Pd4 P3 138.39(17)
N7 Pd4 Pd1 82.07(19)
N9 Pd4 Pd1 39.54(18)
O13 Pd4 Pd1 95.59(16)
O15 Pd4 Pd1 139.81(17)
P3 Pd4 Pd1 55.50(5)
N7 Pd4 Pd3 39.00(18)
N9 Pd4 Pd3 81.19(17)
O13 Pd4 Pd3 140.17(16)
O15 Pd4 Pd3 95.90(16)
P3 Pd4 Pd3 54.78(5)
Pd1 Pd4 Pd3 60.49(2)
N1 Pd5 N2 75.3(3)
N1 Pd5 O11L 101.4(3)
N2 Pd5 O11L 176.4(3)
N1 Pd5 O9 175.8(3)
N2 Pd5 O9 100.7(3)
O11L Pd5 O9 82.6(2)
N1 Pd5 P1 37.6(2)
N2 Pd5 P1 37.9(2)
O11L Pd5 P1 138.86(18)
O9 Pd5 P1 138.49(18)
N1 Pd5 Pd11 38.8(2)
N2 Pd5 Pd11 80.2(2)
O11L Pd5 Pd11 96.40(18)
O9 Pd5 Pd11 140.07(15)
P1 Pd5 Pd11 55.01(5)
N1 Pd5 Pd2 79.6(2)
N2 Pd5 Pd2 38.77(18)
O11L Pd5 Pd2 139.95(17)
O9 Pd5 Pd2 96.51(17)
P1 Pd5 Pd2 54.76(5)
Pd11 Pd5 Pd2 59.35(2)
N5 Pd6 N4 76.5(3)
N5 Pd6 O14 99.6(3)
N4 Pd6 O14 175.3(3)
N5 Pd6 O16 176.9(3)
N4 Pd6 O16 100.4(3)
O14 Pd6 O16 83.5(2)
N5 Pd6 P2 38.3(2)
N4 Pd6 P2 38.2(2)
O14 Pd6 P2 137.86(18)
O16 Pd6 P2 138.58(18)
N5 Pd6 Pd9 40.69(19)
N4 Pd6 Pd9 82.0(2)
O14 Pd6 Pd9 93.31(18)
O16 Pd6 Pd9 139.08(17)
P2 Pd6 Pd9 55.67(6)
N5 Pd6 Pd10 82.4(2)
N4 Pd6 Pd10 40.1(2)
O14 Pd6 Pd10 137.50(18)
O16 Pd6 Pd10 94.99(17)
P2 Pd6 Pd10 55.58(6)
Pd9 Pd6 Pd10 60.82(3)
N10 Pd7 N11 76.3(3)
N10 Pd7 O19 100.8(3)
N11 Pd7 O19 176.0(3)
N10 Pd7 O17 175.9(3)
N11 Pd7 O17 100.3(3)
O19 Pd7 O17 82.6(2)
N10 Pd7 P4 38.0(2)
N11 Pd7 P4 38.3(2)
O19 Pd7 P4 138.77(19)
O17 Pd7 P4 138.61(18)
N10 Pd7 Pd8 80.9(2)
N11 Pd7 Pd8 39.4(2)
O19 Pd7 Pd8 137.91(18)
O17 Pd7 Pd8 95.04(17)
P4 Pd7 Pd8 54.94(6)
N10 Pd7 Pd12 39.5(2)
N11 Pd7 Pd12 81.4(2)
O19 Pd7 Pd12 94.59(18)
O17 Pd7 Pd12 138.37(17)
P4 Pd7 Pd12 55.16(6)
Pd8 Pd7 Pd12 60.12(2)
N11 Pd8 N12 76.7(3)
N11 Pd8 O24 177.7(3)
N12 Pd8 O24 101.0(3)
N11 Pd8 O22 99.0(3)
N12 Pd8 O22 175.5(3)
O24 Pd8 O22 83.3(2)
N11 Pd8 P4 38.7(2)
N12 Pd8 P4 38.0(2)
O24 Pd8 P4 138.95(18)
O22 Pd8 P4 137.71(17)
N11 Pd8 Pd7 39.8(2)
N12 Pd8 Pd7 81.1(2)
O24 Pd8 Pd7 140.32(17)
O22 Pd8 Pd7 94.70(16)
P4 Pd8 Pd7 55.59(6)
N11 Pd8 Pd12 81.6(2)
N12 Pd8 Pd12 39.3(2)
O24 Pd8 Pd12 96.65(17)
O22 Pd8 Pd12 139.32(17)
P4 Pd8 Pd12 55.30(6)
Pd7 Pd8 Pd12 60.05(2)
N6 Pd9 N5 76.2(3)
N6 Pd9 O20 100.3(3)
N5 Pd9 O20 176.3(3)
N6 Pd9 O18 176.9(3)
N5 Pd9 O18 102.0(3)
O20 Pd9 O18 81.6(2)
N6 Pd9 P2 38.0(2)
N5 Pd9 P2 38.3(2)
O20 Pd9 P2 138.20(19)
O18 Pd9 P2 140.24(18)
N6 Pd9 Pd6 80.6(2)
N5 Pd9 Pd6 40.4(2)
O20 Pd9 Pd6 138.6(2)
O18 Pd9 Pd6 96.38(18)
P2 Pd9 Pd6 55.63(6)
N6 Pd9 Pd10 38.8(2)
N5 Pd9 Pd10 81.2(2)
O20 Pd9 Pd10 95.4(2)
O18 Pd9 Pd10 138.84(18)
P2 Pd9 Pd10 55.09(6)
Pd6 Pd9 Pd10 59.60(3)
N6 Pd10 N4 76.1(3)
N6 Pd10 O2 99.7(3)
N4 Pd10 O2 175.7(3)
N6 Pd10 O4 176.9(3)
N4 Pd10 O4 101.5(3)
O2 Pd10 O4 82.8(3)
N6 Pd10 P2 38.0(2)
N4 Pd10 P2 38.1(2)
O2 Pd10 P2 137.6(2)
O4 Pd10 P2 139.60(19)
N6 Pd10 Pd6 81.1(2)
N4 Pd10 Pd6 40.9(2)
O2 Pd10 Pd6 139.48(19)
O4 Pd10 Pd6 95.78(19)
P2 Pd10 Pd6 55.65(6)
N6 Pd10 Pd9 39.7(2)
N4 Pd10 Pd9 81.5(2)
O2 Pd10 Pd9 95.45(19)
O4 Pd10 Pd9 138.55(19)
P2 Pd10 Pd9 55.20(6)
Pd6 Pd10 Pd9 59.58(3)
N1 Pd11 N3 75.8(3)
N1 Pd11 O1 173.5(3)
N3 Pd11 O1 97.8(3)
N1 Pd11 O3 103.4(3)
N3 Pd11 O3 178.2(3)
O1 Pd11 O3 83.0(2)
N1 Pd11 P1 37.7(2)
N3 Pd11 P1 38.22(18)
O1 Pd11 P1 135.99(19)
O3 Pd11 P1 141.04(18)
N1 Pd11 Pd2 80.6(2)
N3 Pd11 Pd2 39.48(18)
O1 Pd11 Pd2 93.67(18)
O3 Pd11 Pd2 138.89(17)
P1 Pd11 Pd2 55.31(6)
N1 Pd11 Pd5 38.7(2)
N3 Pd11 Pd5 81.42(19)
O1 Pd11 Pd5 140.04(17)
O3 Pd11 Pd5 96.92(18)
P1 Pd11 Pd5 55.17(5)
Pd2 Pd11 Pd5 60.61(2)
N12 Pd12 N10 75.9(3)
N12 Pd12 O6 177.2(3)
N10 Pd12 O6 101.5(3)
N12 Pd12 O8 100.1(3)
N10 Pd12 O8 175.3(3)
O6 Pd12 O8 82.5(2)
N12 Pd12 P4 37.7(2)
N10 Pd12 P4 38.2(2)
O6 Pd12 P4 139.69(19)
O8 Pd12 P4 137.86(19)
N12 Pd12 Pd7 81.1(2)
N10 Pd12 Pd7 38.7(2)
O6 Pd12 Pd7 96.22(18)
O8 Pd12 Pd7 138.85(18)
P4 Pd12 Pd7 55.40(6)
N12 Pd12 Pd8 39.6(2)
N10 Pd12 Pd8 80.2(2)
O6 Pd12 Pd8 139.39(19)
O8 Pd12 Pd8 95.11(18)
P4 Pd12 Pd8 54.89(6)
Pd7 Pd12 Pd8 59.84(2)

loop_
_geom_bond_atom_site_label_1
_geom_bond_atom_site_label_2
_geom_bond_distance
P1 O11 1.454(5)
P1 N1 1.673(8)
P1 N2 1.681(7)
P1 N3 1.690(6)
P1 Pd2 2.725(2)
P1 Pd11 2.726(2)
P1 Pd5 2.731(2)
P2 O21 1.445(6)
P2 N6 1.690(7)
P2 N4 1.695(8)
P2 N5 1.701(8)
P2 Pd10 2.736(3)
P2 Pd6 2.738(3)
P2 Pd9 2.740(3)
P3 O31 1.461(5)
P3 N9 1.696(6)
P3 N8 1.701(7)
P3 N7 1.710(7)
P3 Pd4 2.721(2)
P3 Pd3 2.722(2)
P3 Pd1 2.727(2)
P4 O41 1.469(6)
P4 N12 1.677(8)
P4 N10 1.694(8)
P4 N11 1.703(8)
P4 Pd8 2.716(3)
P4 Pd12 2.730(3)
P4 Pd7 2.737(3)
N1 C11 1.578(11)
N1 Pd5 2.000(7)
N1 Pd11 2.003(7)
C11 C13 1.509(13)
C11 C12 1.518(13)
C11 H11 1.0000
C12 H12A 0.9800
C12 H12B 0.9800
C12 H12C 0.9800
C13 H13A 0.9800
C13 H13B 0.9800
C13 H13C 0.9800
N2 C21 1.516(11)
N2 Pd2 2.011(6)
N2 Pd5 2.029(6)
C21 C22 1.521(12)
C21 C23 1.561(12)
C21 H21 1.0000
C22 H22A 0.9800
C22 H22B 0.9800
C22 H22C 0.9800
C23 H23A 0.9800
C23 H23B 0.9800
C23 H23C 0.9800
N3 C31 1.497(10)
N3 Pd2 2.005(7)
N3 Pd11 2.027(7)
C31 C32 1.501(12)
C31 C33 1.515(12)
C31 H31 1.0000
C32 H32A 0.9800
C32 H32B 0.9800
C32 H32C 0.9800
C33 H33A 0.9800
C33 H33B 0.9800
C33 H33C 0.9800
N4 C41 1.509(11)
N4 Pd10 2.016(7)
N4 Pd6 2.049(7)
C41 C43 1.504(13)
C41 C42 1.537(12)
C41 H41 1.0000
C42 H42A 0.9800
C42 H42B 0.9800
C42 H42C 0.9800
C43 H43A 0.9800
C43 H43B 0.9800
C43 H43C 0.9800
N5 C51 1.540(10)
N5 Pd6 2.026(7)
N5 Pd9 2.040(7)
C51 C52 1.495(13)
C51 C53 1.534(13)
C51 H51 1.0000
C52 H52A 0.9800
C52 H52B 0.9800
C52 H52C 0.9800
C53 H53A 0.9800
C53 H53B 0.9800
C53 H53C 0.9800
N6 C61 1.506(11)
N6 Pd10 2.001(7)
N6 Pd9 2.040(7)
C61 C62 1.487(12)
C61 C63 1.566(12)
C61 H61 1.0000
C62 H62A 0.9800
C62 H62B 0.9800
C62 H62C 0.9800
C63 H63A 0.9800
C63 H63B 0.9800
C63 H63C 0.9800
N7 C71 1.506(10)
N7 Pd4 2.005(6)
N7 Pd3 2.024(6)
C71 C73 1.490(11)
C71 C72 1.519(12)
C71 H71 1.0000
C72 H72A 0.9800
C72 H72B 0.9800
C72 H72C 0.9800
C73 H73A 0.9800
C73 H73B 0.9800
C73 H73C 0.9800
N8 C81 1.537(10)
N8 Pd3 2.005(6)
N8 Pd1 2.033(7)
C81 C83 1.511(11)
C81 C82 1.522(11)
C81 H81 1.0000
C82 H82A 0.9800
C82 H82B 0.9800
C82 H82C 0.9800
C83 H83A 0.9800
C83 H83B 0.9800
C83 H83C 0.9800
N9 C91 1.512(8)
N9 Pd1 2.004(7)
N9 Pd4 2.015(7)
C91 C92 1.535(12)
C91 C93 1.548(12)
C91 H91 1.0000
C92 H92A 0.9800
C92 H92B 0.9800
C92 H92C 0.9800
C93 H93A 0.9800
C93 H93B 0.9800
C93 H93C 0.9800
N10 C101 1.542(12)
N10 Pd7 1.990(8)
N10 Pd12 2.023(7)
C101 C102 1.469(13)
C101 C103 1.569(13)
C101 H101 1.0000
C102 H10A 0.9800
C102 H10B 0.9800
C102 H10C 0.9800
C103 H10D 0.9800
C103 H10E 0.9800
C103 H10F 0.9800
N11 C111 1.477(11)
N11 Pd8 2.007(7)
N11 Pd7 2.025(7)
C111 C112 1.512(13)
C111 C113 1.539(13)
C111 H111 1.0000
C112 H11A 0.9800
C112 H11B 0.9800
C112 H11C 0.9800
C113 H11D 0.9800
C113 H11E 0.9800
C113 H11F 0.9800
N12 C121 1.513(11)
N12 Pd12 2.012(7)
N12 Pd8 2.025(7)
C121 C123 1.508(13)
C121 C122 1.531(12)
C121 H121 1.0000
C122 H12D 0.9800
C122 H12E 0.9800
C122 H12F 0.9800
C123 H12G 0.9800
C123 H12H 0.9800
C123 H12I 0.9800
O1 C1 1.271(10)
O1 Pd11 2.055(6)
O2 C1 1.254(10)
O2 Pd10 2.058(7)
O3 C2 1.268(10)
O3 Pd11 2.068(6)
O4 C2 1.232(10)
O4 Pd10 2.072(6)
C1 C2 1.562(13)
O5 C3 1.255(10)
O5 Pd2 2.078(6)
O6 C3 1.259(10)
O6 Pd12 2.070(6)
O7 C4 1.244(10)
O7 Pd2 2.074(6)
O8 C4 1.265(10)
O8 Pd12 2.079(6)
C3 C4 1.567(12)
O9 C5 1.260(10)
O9 Pd5 2.068(6)
O10 C5 1.230(10)
O10 Pd3 2.074(5)
O11L C6 1.235(9)
O11L Pd5 2.067(6)
O12 C6 1.283(9)
O12 Pd3 2.045(5)
C5 C6 1.596(11)
O13 C7 1.241(9)
O13 Pd4 2.063(5)
O14 C7 1.252(10)
O14 Pd6 2.056(6)
O15 C8 1.235(9)
O15 Pd4 2.066(6)
O16 C8 1.265(10)
O16 Pd6 2.091(6)
C7 C8 1.604(12)
O17 C9 1.270(11)
O17 Pd7 2.066(6)
O18 C9 1.229(11)
O18 Pd9 2.072(6)
O19 C10 1.251(11)
O19 Pd7 2.039(6)
O20 C10 1.258(11)
O20 Pd9 2.052(6)
C9 C10 1.554(12)
C11L O22 1.257(10)
C11L O21L 1.284(10)
C11L C12L 1.556(12)
C12L O24 1.252(10)
C12L O23 1.261(10)
O21L Pd1 2.046(5)
O22 Pd8 2.065(6)
O23 Pd1 2.068(6)
O24 Pd8 2.050(6)
S1G O1G 1.38(2)
S1G C2G 1.66(2)
S1G C1G 1.66(2)
C1G H1G1 0.9800
C1G H1G2 0.9800
C1G H1G3 0.9800
C2G H2G1 0.9800
C2G H2G2 0.9800
C2G H2G3 0.9800
S2G O2G 1.36(3)
S2G C4G 1.67(2)
S2G C3G 1.68(2)
C3G H3G1 0.9800
C3G H3G2 0.9800
C3G H3G3 0.9800
C4G H4G1 0.9800
C4G H4G2 0.9800
C4G H4G3 0.9800
Pd1 Pd4 3.0936(9)
Pd1 Pd3 3.1408(9)
Pd2 Pd11 3.1011(10)
Pd2 Pd5 3.1407(10)
Pd3 Pd4 3.1411(9)
Pd5 Pd11 3.1230(10)
Pd6 Pd9 3.0909(11)
Pd6 Pd10 3.0918(11)
Pd7 Pd8 3.1071(11)
Pd7 Pd12 3.1138(11)
Pd8 Pd12 3.1158(11)
Pd9 Pd10 3.1296(12)

loop_
_platon_squeeze_void_nr
_platon_squeeze_void_average_x
_platon_squeeze_void_average_y
_platon_squeeze_void_average_z
_platon_squeeze_void_volume
_platon_squeeze_void_count_electrons
_platon_squeeze_void_content
1 -0.016 0.480 0.004 4659 2832 ' '
2 0.500 0.000 0.000 7 1 ' '
3 0.500 0.500 0.500 7 1 ' '
